data_1502288
loop_
_publ_author_name
'Suzaki, Yuji'
'Shimada, Kyoichi'
'Chihara, Eriko'
'Saito, Takashi'
'Tsuchido, Yoshitaka'
'Osakada, Kohtaro'

_publ_section_title
;
 [3]Rotaxane-based dinuclear palladium catalysts for ring-closure
 Mizoroki-Heck reaction.
;
_journal_issue 15
_journal_name_full 'Organic letters'
_journal_page_first 3774
_journal_page_last 3777
_journal_paper_doi 10.1021/ol201357b
_journal_volume 13
_journal_year 2011
_chemical_formula_moiety 'C43 H47 Cl2 N3 O9 Pd '
_chemical_formula_sum 'C43 H47 Cl2 N3 O9 Pd'
_chemical_formula_weight 927.16
_space_group_IT_number 2
_symmetry_cell_setting triclinic
_symmetry_Int_Tables_number 2
_symmetry_space_group_name_Hall '-P 1'
_symmetry_space_group_name_H-M 'P -1'
_cell_angle_alpha 99.8139(17)
_cell_angle_beta 103.735(3)
_cell_angle_gamma 106.164(3)
_cell_formula_units_Z 2
_cell_length_a 11.107(3)
_cell_length_b 11.293(3)
_cell_length_c 17.863(4)
_cell_measurement_reflns_used 5740
_cell_measurement_temperature 113.1
_cell_measurement_theta_max 27.5
_cell_measurement_theta_min 3.2
_cell_volume 2022.2(9)
_computing_cell_refinement CrystalClear
_computing_data_collection CrystalClear
_computing_data_reduction CrystalStructure
_computing_publication_material 'CrystalStructure 3.8'
_computing_structure_refinement CRYSTALS
_computing_structure_solution SIR97
_diffrn_ambient_temperature 113
_diffrn_detector_area_resol_mean 7.31
_diffrn_measured_fraction_theta_full 0.927
_diffrn_measured_fraction_theta_max 0.927
_diffrn_measurement_device_type 'Rigaku Saturn'
_diffrn_measurement_method \w
_diffrn_radiation_type 'Mo K\a'
_diffrn_radiation_wavelength 0.71070
_diffrn_reflns_av_R_equivalents 0.024
_diffrn_reflns_limit_h_max 14
_diffrn_reflns_limit_h_min -12
_diffrn_reflns_limit_k_max 10
_diffrn_reflns_limit_k_min -14
_diffrn_reflns_limit_l_max 23
_diffrn_reflns_limit_l_min -23
_diffrn_reflns_number 15053
_diffrn_reflns_theta_full 27.48
_diffrn_reflns_theta_max 27.48
_exptl_absorpt_coefficient_mu 0.652
_exptl_absorpt_correction_T_max 0.878
_exptl_absorpt_correction_T_min 0.819
_exptl_absorpt_correction_type multi-scan
_exptl_absorpt_process_details 'Jacobson, R. (1998) Private communication'
_exptl_crystal_colour orange
_exptl_crystal_density_diffrn 1.523
_exptl_crystal_density_method 'not measured'
_exptl_crystal_description prism
_exptl_crystal_F_000 956.00
_exptl_crystal_size_max 0.30
_exptl_crystal_size_mid 0.15
_exptl_crystal_size_min 0.15
_refine_diff_density_max 1.66
_refine_diff_density_min -0.94
_refine_ls_extinction_method none
_refine_ls_goodness_of_fit_ref 0.766
_refine_ls_hydrogen_treatment refall
_refine_ls_number_parameters 570
_refine_ls_number_reflns 7000
_refine_ls_R_factor_gt 0.0403
_refine_ls_shift/su_max 0.0000
_refine_ls_structure_factor_coef F
_refine_ls_weighting_details 'w = 1/[0.0010Fo^2^ + 3.0000\s(Fo^2^) + 0.5000]'
_refine_ls_weighting_scheme calc
_refine_ls_wR_factor_ref 0.0475
_reflns_number_gt 6966
_reflns_number_total 8607
_reflns_threshold_expression F^2^>2.0\s(F^2^)
_cod_data_source_file ol201357b_si_002.cif
_cod_data_source_block 1
_cod_original_formula_sum 'C43 H47 Cl2 N3 O9 Pd '
_cod_database_code 1502288

loop_
_symmetry_equiv_pos_site_id
_symmetry_equiv_pos_as_xyz
1 +X,+Y,+Z
2 -X,-Y,-Z

loop_
_atom_site_label
_atom_site_type_symbol
_atom_site_fract_x
_atom_site_fract_y
_atom_site_fract_z
_atom_site_U_iso_or_equiv
_atom_site_adp_type
_atom_site_occupancy
_atom_site_symmetry_multiplicity
_atom_site_calc_flag
_atom_site_refinement_flags
Pd(1) Pd 1.35635(2) 0.72911(2) 0.645770(10) 0.01863(6) Uani 1.00 1 d .
Cl(1) Cl 1.21087(8) 0.80734(7) 0.56989(5) 0.0257(2) Uani 1.00 1 d .
Cl(2) Cl 1.50051(8) 0.65174(8) 0.72381(5) 0.0295(2) Uani 1.00 1 d .
O(1) O 0.1502(2) 0.2520(2) 0.86623(14) 0.0318(7) Uani 1.00 1 d .
O(2) O 0.2269(2) 0.2515(3) 0.71896(19) 0.0621(9) Uani 1.00 1 d .
O(3) O 0.4019(2) 0.2163(2) 0.57505(17) 0.0444(8) Uani 1.00 1 d .
O(4) O 0.6563(2) 0.2436(2) 0.67613(14) 0.0305(6) Uani 1.00 1 d .
O(5) O 0.7223(2) 0.4135(2) 0.80805(13) 0.0260(5) Uani 1.00 1 d .
O(6) O 0.6090(2) 0.3830(2) 0.93613(15) 0.0342(6) Uani 1.00 1 d .
O(7) O 0.4851(2) 0.2720(2) 1.04123(14) 0.0305(6) Uani 1.00 1 d .
O(8) O 0.2206(2) 0.1500(2) 0.98173(14) 0.0287(6) Uani 1.00 1 d .
O(9) O 0.6790(3) 0.9280(3) 0.6363(2) 0.0623(11) Uani 1.00 1 d .
N(1) N 1.3194(2) 0.5871(2) 0.54907(15) 0.0209(6) Uani 1.00 1 d .
N(2) N 1.3921(2) 0.8773(2) 0.73820(15) 0.0184(6) Uani 1.00 1 d .
N(3) N 0.8971(3) 0.9547(3) 0.6540(2) 0.0476(11) Uani 1.00 1 d .
C(1) C 0.1078(3) 0.1809(2) 0.9760(2) 0.0234(8) Uani 1.00 1 d .
C(2) C 0.0348(3) 0.1626(3) 1.0279(2) 0.0284(8) Uani 1.00 1 d .
C(3) C -0.0797(3) 0.1954(3) 1.0177(2) 0.0329(9) Uani 1.00 1 d .
C(4) C -0.1187(3) 0.2454(3) 0.9551(2) 0.0340(10) Uani 1.00 1 d .
C(5) C -0.0451(3) 0.2647(3) 0.9023(2) 0.0338(10) Uani 1.00 1 d .
C(6) C 0.0688(3) 0.2337(3) 0.9134(2) 0.0262(8) Uani 1.00 1 d .
C(7) C 0.1247(3) 0.3244(3) 0.8095(2) 0.0345(10) Uani 1.00 1 d .
C(8) C 0.2385(3) 0.3559(3) 0.7765(2) 0.0405(11) Uani 1.00 1 d .
C(9) C 0.3383(5) 0.2831(4) 0.6846(3) 0.0652(15) Uani 1.00 1 d .
C(10) C 0.2875(5) 0.2014(5) 0.6053(3) 0.0690(17) Uani 1.00 1 d .
C(11) C 0.4533(3) 0.1157(3) 0.5808(2) 0.0328(9) Uani 1.00 1 d .
C(12) C 0.5992(3) 0.1616(3) 0.59692(19) 0.0273(8) Uani 1.00 1 d .
C(13) C 0.7730(3) 0.3376(2) 0.69287(19) 0.0220(7) Uani 1.00 1 d .
C(14) C 0.8553(3) 0.3450(2) 0.64542(19) 0.0223(7) Uani 1.00 1 d .
C(15) C 0.9701(3) 0.4517(2) 0.66592(18) 0.0204(7) Uani 1.00 1 d .
C(16) C 1.0534(3) 0.4616(2) 0.61512(18) 0.0219(7) Uani 1.00 1 d .
C(17) C 1.1250(3) 0.4734(2) 0.57500(19) 0.0226(7) Uani 1.00 1 d .
C(18) C 1.2083(3) 0.4837(2) 0.52490(19) 0.0213(7) Uani 1.00 1 d .
C(19) C 1.1781(3) 0.3920(3) 0.4543(2) 0.0274(8) Uani 1.00 1 d .
C(20) C 1.2621(3) 0.4070(3) 0.4083(2) 0.0302(9) Uani 1.00 1 d .
C(21) C 1.3744(3) 0.5129(3) 0.4327(2) 0.0304(9) Uani 1.00 1 d .
C(22) C 1.3999(3) 0.5999(3) 0.5036(2) 0.0248(8) Uani 1.00 1 d .
C(23) C 1.4942(3) 0.9844(3) 0.75308(19) 0.0234(8) Uani 1.00 1 d .
C(24) C 1.5121(3) 1.0945(3) 0.8074(2) 0.0265(8) Uani 1.00 1 d .
C(25) C 1.4220(3) 1.0958(3) 0.8495(2) 0.0270(8) Uani 1.00 1 d .
C(26) C 1.3187(3) 0.9849(2) 0.83601(19) 0.0238(8) Uani 1.00 1 d .
C(27) C 1.3053(2) 0.8759(2) 0.78083(18) 0.0193(7) Uani 1.00 1 d .
C(28) C 1.2003(3) 0.7590(2) 0.76482(19) 0.0217(7) Uani 1.00 1 d .
C(29) C 1.1111(2) 0.6628(2) 0.75259(18) 0.0206(7) Uani 1.00 1 d .
C(30) C 1.0004(2) 0.5490(2) 0.73420(18) 0.0197(7) Uani 1.00 1 d .
C(31) C 0.9191(2) 0.5377(2) 0.78370(18) 0.0210(7) Uani 1.00 1 d .
C(32) C 0.8072(2) 0.4328(2) 0.76405(19) 0.0204(7) Uani 1.00 1 d .
C(33) C 0.7418(3) 0.5179(3) 0.8731(2) 0.0308(9) Uani 1.00 1 d .
C(34) C 0.6241(3) 0.4881(3) 0.9014(2) 0.0346(10) Uani 1.00 1 d .
C(35) C 0.6654(3) 0.4164(3) 1.0195(2) 0.0384(10) Uani 1.00 1 d .
C(36) C 0.6210(3) 0.3020(3) 1.0505(2) 0.0401(11) Uani 1.00 1 d .
C(37) C 0.4281(3) 0.1545(3) 1.0583(2) 0.0293(9) Uani 1.00 1 d .
C(38) C 0.2911(3) 0.1436(3) 1.0583(2) 0.0260(8) Uani 1.00 1 d .
C(39) C 1.0121(3) 0.9573(4) 0.7111(2) 0.0437(12) Uani 1.00 1 d .
C(40) C 0.9582(4) 0.9085(4) 0.7765(2) 0.0471(12) Uani 1.00 1 d .
C(41) C 0.8233(4) 0.9191(4) 0.7604(2) 0.0456(12) Uani 1.00 1 d .
C(42) C 0.7899(4) 0.9350(4) 0.6769(2) 0.0452(13) Uani 1.00 1 d .
C(43) C 0.9071(5) 0.9897(5) 0.5809(3) 0.0742(19) Uani 1.00 1 d .
H(1) H 0.0624 0.1275 1.0709 0.033 Uiso 1.00 1 c R
H(2) H -0.1297 0.1830 1.0538 0.039 Uiso 1.00 1 c R
H(3) H -0.1971 0.2663 0.9476 0.040 Uiso 1.00 1 c R
H(4) H -0.0721 0.3004 0.8595 0.042 Uiso 1.00 1 c R
H(5) H 0.0470 0.2751 0.7674 0.045 Uiso 1.00 1 c R
H(6) H 0.1138 0.4003 0.8347 0.045 Uiso 1.00 1 c R
H(7) H 0.3181 0.3777 0.8183 0.055 Uiso 1.00 1 c R
H(8) H 0.2387 0.4260 0.7536 0.055 Uiso 1.00 1 c R
H(9) H 0.3635 0.3701 0.6833 0.072 Uiso 1.00 1 c R
H(10) H 0.4116 0.2665 0.7150 0.072 Uiso 1.00 1 c R
H(11) H 0.2232 0.2265 0.5726 0.080 Uiso 1.00 1 c R
H(12) H 0.2499 0.1153 0.6062 0.080 Uiso 1.00 1 c R
H(13) H 0.4335 0.0817 0.6232 0.035 Uiso 1.00 1 c R
H(14) H 0.4139 0.0511 0.5323 0.036 Uiso 1.00 1 c R
H(15) H 0.6211 0.2081 0.5597 0.029 Uiso 1.00 1 c R
H(16) H 0.6310 0.0916 0.5928 0.029 Uiso 1.00 1 c R
H(17) H 0.8351 0.2781 0.5995 0.026 Uiso 1.00 1 c R
H(18) H 1.1003 0.3199 0.4382 0.032 Uiso 1.00 1 c R
H(19) H 1.2427 0.3450 0.3600 0.039 Uiso 1.00 1 c R
H(20) H 1.4326 0.5252 0.4012 0.042 Uiso 1.00 1 c R
H(21) H 1.4780 0.6720 0.5211 0.032 Uiso 1.00 1 c R
H(22) H 1.5569 0.9836 0.7251 0.027 Uiso 1.00 1 c R
H(23) H 1.5852 1.1688 0.8164 0.028 Uiso 1.00 1 c R
H(24) H 1.4304 1.1714 0.8861 0.029 Uiso 1.00 1 c R
H(25) H 1.2563 0.9827 0.8645 0.027 Uiso 1.00 1 c R
H(26) H 0.9412 0.6027 0.8310 0.023 Uiso 1.00 1 c R
H(27) H 0.8169 0.5270 0.9153 0.037 Uiso 1.00 1 c R
H(28) H 0.7540 0.5946 0.8561 0.036 Uiso 1.00 1 c R
H(29) H 0.5489 0.4683 0.8568 0.041 Uiso 1.00 1 c R
H(30) H 0.6297 0.5607 0.9396 0.041 Uiso 1.00 1 c R
H(31) H 0.7585 0.4455 1.0322 0.041 Uiso 1.00 1 c R
H(32) H 0.6380 0.4821 1.0432 0.041 Uiso 1.00 1 c R
H(33) H 0.6680 0.3191 1.1053 0.047 Uiso 1.00 1 c R
H(34) H 0.6362 0.2323 1.0210 0.047 Uiso 1.00 1 c R
H(35) H 0.4271 0.0860 1.0188 0.037 Uiso 1.00 1 c R
H(36) H 0.4781 0.1529 1.1091 0.037 Uiso 1.00 1 c R
H(37) H 0.2923 0.2112 1.0986 0.032 Uiso 1.00 1 c R
H(38) H 0.2498 0.0643 1.0679 0.032 Uiso 1.00 1 c R
H(39) H 1.0529 0.9029 0.6885 0.053 Uiso 1.00 1 c R
H(40) H 1.0732 1.0414 0.7319 0.053 Uiso 1.00 1 c R
H(41) H 0.9527 0.8220 0.7724 0.058 Uiso 1.00 1 c R
H(42) H 1.0125 0.9587 0.8282 0.058 Uiso 1.00 1 c R
H(43) H 0.7616 0.8447 0.7643 0.055 Uiso 1.00 1 c R
H(44) H 0.8246 0.9914 0.7970 0.055 Uiso 1.00 1 c R
H(45) H 0.9226 1.0787 0.5890 0.102 Uiso 1.00 1 c R
H(46) H 0.8275 0.9446 0.5392 0.101 Uiso 1.00 1 c R
H(47) H 0.9779 0.9701 0.5668 0.101 Uiso 1.00 1 c R

loop_
_atom_site_aniso_label
_atom_site_aniso_U_11
_atom_site_aniso_U_22
_atom_site_aniso_U_33
_atom_site_aniso_U_12
_atom_site_aniso_U_13
_atom_site_aniso_U_23
Pd(1) 0.02097(13) 0.01696(12) 0.01697(13) 0.00527(9) 0.00649(9) 0.00242(9)
Cl(1) 0.0303(4) 0.0242(3) 0.0199(4) 0.0108(3) 0.0031(3) 0.0024(3)
Cl(2) 0.0331(4) 0.0251(4) 0.0278(4) 0.0139(3) 0.0017(3) 0.0039(3)
O(1) 0.0323(13) 0.0477(15) 0.0271(13) 0.0222(11) 0.0141(11) 0.0171(11)
O(2) 0.0422(17) 0.078(2) 0.0491(19) -0.0007(15) 0.0272(15) -0.0107(16)
O(3) 0.0462(16) 0.0624(18) 0.0489(18) 0.0310(14) 0.0308(14) 0.0318(15)
O(4) 0.0320(12) 0.0250(12) 0.0198(12) -0.0100(9) 0.0094(10) -0.0021(9)
O(5) 0.0272(12) 0.0219(11) 0.0237(12) -0.0013(9) 0.0129(10) 0.0009(9)
O(6) 0.0443(14) 0.0245(12) 0.0282(13) -0.0012(10) 0.0204(11) 0.0001(10)
O(7) 0.0276(12) 0.0379(13) 0.0328(14) 0.0133(10) 0.0153(10) 0.0138(11)
O(8) 0.0306(12) 0.0404(13) 0.0208(12) 0.0196(10) 0.0085(10) 0.0082(10)
O(9) 0.0502(18) 0.100(2) 0.068(2) 0.0460(18) 0.0309(17) 0.049(2)
N(1) 0.0253(14) 0.0207(13) 0.0193(13) 0.0102(11) 0.0086(11) 0.0050(10)
N(2) 0.0179(12) 0.0179(12) 0.0170(13) 0.0037(10) 0.0046(10) 0.0032(10)
N(3) 0.046(2) 0.063(2) 0.048(2) 0.0284(18) 0.0200(17) 0.0237(18)
C(1) 0.0229(16) 0.0191(15) 0.0246(17) 0.0049(12) 0.0083(13) -0.0017(12)
C(2) 0.0300(18) 0.0253(16) 0.0265(18) 0.0052(14) 0.0094(14) 0.0032(13)
C(3) 0.0274(18) 0.0331(19) 0.037(2) 0.0065(15) 0.0155(16) 0.0031(16)
C(4) 0.0254(18) 0.039(2) 0.037(2) 0.0129(15) 0.0097(16) 0.0035(16)
C(5) 0.0304(19) 0.040(2) 0.034(2) 0.0156(16) 0.0108(16) 0.0081(16)
C(6) 0.0248(16) 0.0290(17) 0.0233(17) 0.0096(13) 0.0078(13) 0.0008(13)
C(7) 0.037(2) 0.045(2) 0.031(2) 0.0217(17) 0.0120(16) 0.0163(17)
C(8) 0.042(2) 0.051(2) 0.044(2) 0.0228(19) 0.0213(19) 0.0265(19)
C(9) 0.085(3) 0.045(2) 0.051(3) 0.015(2) 0.002(2) 0.011(2)
C(10) 0.066(3) 0.062(3) 0.073(3) 0.022(2) 0.009(2) 0.014(2)
C(11) 0.0334(19) 0.0292(18) 0.0260(19) 0.0030(15) 0.0071(15) -0.0027(14)
C(12) 0.0325(18) 0.0211(16) 0.0193(16) -0.0002(13) 0.0062(14) -0.0002(13)
C(13) 0.0237(16) 0.0174(14) 0.0194(15) 0.0006(12) 0.0037(12) 0.0048(12)
C(14) 0.0289(16) 0.0192(15) 0.0171(15) 0.0058(12) 0.0076(13) 0.0032(12)
C(15) 0.0237(15) 0.0199(14) 0.0163(15) 0.0054(12) 0.0052(12) 0.0053(12)
C(16) 0.0240(16) 0.0183(14) 0.0179(15) 0.0018(12) 0.0037(13) 0.0029(12)
C(17) 0.0269(16) 0.0175(14) 0.0193(16) 0.0044(12) 0.0035(13) 0.0037(12)
C(18) 0.0277(16) 0.0192(14) 0.0191(16) 0.0097(12) 0.0083(13) 0.0058(12)
C(19) 0.041(2) 0.0198(15) 0.0201(17) 0.0101(14) 0.0080(14) 0.0031(13)
C(20) 0.048(2) 0.0288(17) 0.0205(17) 0.0203(16) 0.0141(15) 0.0052(14)
C(21) 0.039(2) 0.040(2) 0.0267(18) 0.0236(16) 0.0200(16) 0.0131(15)
C(22) 0.0253(17) 0.0264(16) 0.0283(18) 0.0115(13) 0.0119(14) 0.0106(14)
C(23) 0.0188(15) 0.0261(16) 0.0236(17) 0.0041(12) 0.0073(13) 0.0064(13)
C(24) 0.0241(16) 0.0202(15) 0.0257(17) -0.0014(13) 0.0031(13) 0.0028(13)
C(25) 0.0320(17) 0.0197(15) 0.0198(17) 0.0024(13) 0.0023(13) -0.0011(12)
C(26) 0.0230(16) 0.0233(15) 0.0207(16) 0.0030(12) 0.0076(13) 0.0004(12)
C(27) 0.0204(15) 0.0187(14) 0.0158(15) 0.0034(12) 0.0035(12) 0.0045(11)
C(28) 0.0233(16) 0.0227(15) 0.0191(16) 0.0076(13) 0.0084(13) 0.0025(12)
C(29) 0.0225(15) 0.0206(15) 0.0170(15) 0.0048(12) 0.0060(12) 0.0044(12)
C(30) 0.0207(15) 0.0189(14) 0.0184(15) 0.0034(12) 0.0064(12) 0.0064(12)
C(31) 0.0252(16) 0.0172(14) 0.0168(15) 0.0024(12) 0.0072(12) 0.0012(11)
C(32) 0.0230(15) 0.0194(14) 0.0204(16) 0.0049(12) 0.0107(13) 0.0065(12)
C(33) 0.0366(19) 0.0213(16) 0.033(2) 0.0047(14) 0.0171(16) 0.0027(14)
C(34) 0.0331(19) 0.0290(18) 0.040(2) 0.0043(15) 0.0178(17) 0.0037(16)
C(35) 0.0319(19) 0.038(2) 0.034(2) -0.0003(16) 0.0123(16) -0.0045(16)
C(36) 0.0281(19) 0.056(2) 0.033(2) 0.0117(17) 0.0084(16) 0.0086(18)
C(37) 0.0322(18) 0.0359(19) 0.0250(18) 0.0165(15) 0.0077(15) 0.0139(15)
C(38) 0.0305(17) 0.0286(17) 0.0209(17) 0.0092(14) 0.0090(14) 0.0107(13)
C(39) 0.042(2) 0.048(2) 0.041(2) 0.0169(19) 0.0128(19) 0.0105(19)
C(40) 0.053(2) 0.054(2) 0.037(2) 0.020(2) 0.015(2) 0.014(2)
C(41) 0.054(2) 0.046(2) 0.039(2) 0.014(2) 0.021(2) 0.0104(19)
C(42) 0.045(2) 0.049(2) 0.059(2) 0.026(2) 0.026(2) 0.026(2)
C(43) 0.083(3) 0.119(4) 0.051(3) 0.050(3) 0.033(2) 0.054(3)

loop_
_atom_type_symbol
_atom_type_description
_atom_type_scat_dispersion_real
_atom_type_scat_dispersion_imag
_atom_type_scat_source
C C 0.003 0.002
;
International Tables for Crystallography
(1992, Vol. C, Tables 4.2.6.8 and 6.1.1.4)
;
H H 0.000 0.000
;
International Tables for Crystallography
(1992, Vol. C, Table 6.1.1.4)
;
N N 0.006 0.003
;
International Tables for Crystallography
(1992, Vol. C, Tables 4.2.6.8 and 6.1.1.4)
;
O O 0.011 0.006
;
International Tables for Crystallography
(1992, Vol. C, Tables 4.2.6.8 and 6.1.1.4)
;
Cl Cl 0.148 0.159
;
International Tables for Crystallography
(1992, Vol. C, Tables 4.2.6.8 and 6.1.1.4)
;
Pd Pd -0.999 1.007
;
International Tables for Crystallography
(1992, Vol. C, Tables 4.2.6.8 and 6.1.1.4)
;

loop_
_geom_angle_atom_site_label_1
_geom_angle_atom_site_label_2
_geom_angle_atom_site_label_3
_geom_angle
_geom_angle_publ_flag
Cl(1) Pd(1) Cl(2) 178.89(3) yes
Cl(1) Pd(1) N(1) 89.24(8) yes
Cl(1) Pd(1) N(2) 88.12(8) yes
Cl(2) Pd(1) N(1) 91.62(8) yes
Cl(2) Pd(1) N(2) 91.04(8) yes
N(1) Pd(1) N(2) 176.79(11) yes
C(6) O(1) C(7) 116.9(3) yes
C(8) O(2) C(9) 109.7(3) yes
C(10) O(3) C(11) 112.2(3) yes
C(12) O(4) C(13) 118.3(2) yes
C(32) O(5) C(33) 116.8(2) yes
C(34) O(6) C(35) 114.4(2) yes
C(36) O(7) C(37) 113.5(3) yes
C(1) O(8) C(38) 117.4(2) yes
Pd(1) N(1) C(18) 121.4(2) yes
Pd(1) N(1) C(22) 119.40(18) yes
C(18) N(1) C(22) 118.9(2) yes
Pd(1) N(2) C(23) 120.3(2) yes
Pd(1) N(2) C(27) 120.46(16) yes
C(23) N(2) C(27) 118.8(2) yes
C(39) N(3) C(42) 115.9(4) yes
C(39) N(3) C(43) 119.5(4) yes
C(42) N(3) C(43) 124.1(4) yes
O(8) C(1) C(2) 123.8(3) yes
O(8) C(1) C(6) 116.3(3) yes
C(2) C(1) C(6) 119.9(3) yes
C(1) C(2) C(3) 120.5(3) yes
C(2) C(3) C(4) 119.3(3) yes
C(3) C(4) C(5) 120.6(3) yes
C(4) C(5) C(6) 119.8(3) yes
O(1) C(6) C(1) 115.7(3) yes
O(1) C(6) C(5) 124.4(3) yes
C(1) C(6) C(5) 119.9(3) yes
O(1) C(7) C(8) 108.5(3) yes
O(2) C(8) C(7) 109.4(3) yes
O(2) C(9) C(10) 104.6(3) yes
O(3) C(10) C(9) 105.2(3) yes
O(3) C(11) C(12) 111.2(2) yes
O(4) C(12) C(11) 107.6(2) yes
O(4) C(13) C(14) 124.6(2) yes
O(4) C(13) C(32) 115.1(3) yes
C(14) C(13) C(32) 120.3(2) yes
C(13) C(14) C(15) 119.7(2) yes
C(14) C(15) C(16) 119.8(2) yes
C(14) C(15) C(30) 119.9(3) yes
C(16) C(15) C(30) 120.3(2) yes
C(15) C(16) C(17) 177.8(2) yes
C(16) C(17) C(18) 178.1(2) yes
N(1) C(18) C(17) 117.2(2) yes
N(1) C(18) C(19) 120.9(3) yes
C(17) C(18) C(19) 121.8(2) yes
C(18) C(19) C(20) 119.3(2) yes
C(19) C(20) C(21) 119.6(3) yes
C(20) C(21) C(22) 118.5(3) yes
N(1) C(22) C(21) 122.7(2) yes
N(2) C(23) C(24) 122.7(3) yes
C(23) C(24) C(25) 119.1(2) yes
C(24) C(25) C(26) 118.4(3) yes
C(25) C(26) C(27) 120.2(3) yes
N(2) C(27) C(26) 120.6(2) yes
N(2) C(27) C(28) 117.1(2) yes
C(26) C(27) C(28) 122.4(3) yes
C(27) C(28) C(29) 178.3(3) yes
C(28) C(29) C(30) 176.9(3) yes
C(15) C(30) C(29) 120.6(3) yes
C(15) C(30) C(31) 119.8(2) yes
C(29) C(30) C(31) 119.6(2) yes
C(30) C(31) C(32) 120.4(2) yes
O(5) C(32) C(13) 115.6(2) yes
O(5) C(32) C(31) 124.6(2) yes
C(13) C(32) C(31) 119.8(3) yes
O(5) C(33) C(34) 108.0(2) yes
O(6) C(34) C(33) 113.4(3) yes
O(6) C(35) C(36) 109.1(2) yes
O(7) C(36) C(35) 108.6(3) yes
O(7) C(37) C(38) 108.1(3) yes
O(8) C(38) C(37) 108.1(3) yes
N(3) C(39) C(40) 102.9(3) yes
C(39) C(40) C(41) 105.2(3) yes
C(40) C(41) C(42) 104.9(4) yes
O(9) C(42) N(3) 126.4(4) yes
O(9) C(42) C(41) 125.2(4) yes
N(3) C(42) C(41) 108.3(3) yes
C(1) C(2) H(1) 119.5 no
C(3) C(2) H(1) 119.9 no
C(2) C(3) H(2) 120.3 no
C(4) C(3) H(2) 120.4 no
C(3) C(4) H(3) 119.4 no
C(5) C(4) H(3) 119.9 no
C(4) C(5) H(4) 120.2 no
C(6) C(5) H(4) 120.0 no
O(1) C(7) H(5) 109.5 no
O(1) C(7) H(6) 109.8 no
C(8) C(7) H(5) 109.2 no
C(8) C(7) H(6) 110.4 no
H(5) C(7) H(6) 109.5 no
O(2) C(8) H(7) 109.6 no
O(2) C(8) H(8) 109.7 no
C(7) C(8) H(7) 109.2 no
C(7) C(8) H(8) 109.4 no
H(7) C(8) H(8) 109.5 no
O(2) C(9) H(9) 110.4 no
O(2) C(9) H(10) 110.4 no
C(10) C(9) H(9) 110.7 no
C(10) C(9) H(10) 111.1 no
H(9) C(9) H(10) 109.5 no
O(3) C(10) H(11) 110.2 no
O(3) C(10) H(12) 110.3 no
C(9) C(10) H(11) 110.9 no
C(9) C(10) H(12) 110.6 no
H(11) C(10) H(12) 109.5 no
O(3) C(11) H(13) 109.0 no
O(3) C(11) H(14) 109.1 no
C(12) C(11) H(13) 108.7 no
C(12) C(11) H(14) 109.3 no
H(13) C(11) H(14) 109.5 no
O(4) C(12) H(15) 109.6 no
O(4) C(12) H(16) 110.1 no
C(11) C(12) H(15) 109.6 no
C(11) C(12) H(16) 110.5 no
H(15) C(12) H(16) 109.5 no
C(13) C(14) H(17) 120.2 no
C(15) C(14) H(17) 120.0 no
C(18) C(19) H(18) 120.1 no
C(20) C(19) H(18) 120.6 no
C(19) C(20) H(19) 120.1 no
C(21) C(20) H(19) 120.3 no
C(20) C(21) H(20) 120.6 no
C(22) C(21) H(20) 120.8 no
N(1) C(22) H(21) 118.5 no
C(21) C(22) H(21) 118.8 no
N(2) C(23) H(22) 118.5 no
C(24) C(23) H(22) 118.8 no
C(23) C(24) H(23) 120.7 no
C(25) C(24) H(23) 120.2 no
C(24) C(25) H(24) 120.9 no
C(26) C(25) H(24) 120.7 no
C(25) C(26) H(25) 120.2 no
C(27) C(26) H(25) 119.5 no
C(30) C(31) H(26) 119.7 no
C(32) C(31) H(26) 119.9 no
O(5) C(33) H(27) 109.5 no
O(5) C(33) H(28) 110.1 no
C(34) C(33) H(27) 109.1 no
C(34) C(33) H(28) 110.7 no
H(27) C(33) H(28) 109.5 no
O(6) C(34) H(29) 108.3 no
O(6) C(34) H(30) 108.7 no
C(33) C(34) H(29) 107.7 no
C(33) C(34) H(30) 109.2 no
H(29) C(34) H(30) 109.5 no
O(6) C(35) H(31) 109.4 no
O(6) C(35) H(32) 109.7 no
C(36) C(35) H(31) 109.9 no
C(36) C(35) H(32) 109.3 no
H(31) C(35) H(32) 109.5 no
O(7) C(36) H(33) 109.6 no
O(7) C(36) H(34) 109.6 no
C(35) C(36) H(33) 110.3 no
C(35) C(36) H(34) 109.2 no
H(33) C(36) H(34) 109.5 no
O(7) C(37) H(35) 109.6 no
O(7) C(37) H(36) 109.6 no
C(38) C(37) H(35) 110.0 no
C(38) C(37) H(36) 110.0 no
H(35) C(37) H(36) 109.5 no
O(8) C(38) H(37) 110.0 no
O(8) C(38) H(38) 109.4 no
C(37) C(38) H(37) 110.0 no
C(37) C(38) H(38) 109.8 no
H(37) C(38) H(38) 109.5 no
N(3) C(39) H(39) 111.0 no
N(3) C(39) H(40) 111.1 no
C(40) C(39) H(39) 111.5 no
C(40) C(39) H(40) 110.8 no
H(39) C(39) H(40) 109.5 no
C(39) C(40) H(41) 110.3 no
C(39) C(40) H(42) 111.1 no
C(41) C(40) H(41) 109.9 no
C(41) C(40) H(42) 110.9 no
H(41) C(40) H(42) 109.5 no
C(40) C(41) H(43) 111.2 no
C(40) C(41) H(44) 110.1 no
C(42) C(41) H(43) 110.7 no
C(42) C(41) H(44) 110.4 no
H(43) C(41) H(44) 109.5 no
N(3) C(43) H(45) 108.7 no
N(3) C(43) H(46) 109.9 no
N(3) C(43) H(47) 109.8 no
H(45) C(43) H(46) 109.5 no
H(45) C(43) H(47) 109.5 no
H(46) C(43) H(47) 109.5 no

loop_
_geom_bond_atom_site_label_1
_geom_bond_atom_site_label_2
_geom_bond_distance
_geom_bond_publ_flag
Pd(1) Cl(1) 2.3220(9) yes
Pd(1) Cl(2) 2.3248(9) yes
Pd(1) N(1) 2.019(2) yes
Pd(1) N(2) 2.015(2) yes
O(1) C(6) 1.373(4) yes
O(1) C(7) 1.432(5) yes
O(2) C(8) 1.379(5) yes
O(2) C(9) 1.492(7) yes
O(3) C(10) 1.475(7) yes
O(3) C(11) 1.414(5) yes
O(4) C(12) 1.436(3) yes
O(4) C(13) 1.355(3) yes
O(5) C(32) 1.360(4) yes
O(5) C(33) 1.435(4) yes
O(6) C(34) 1.418(4) yes
O(6) C(35) 1.409(4) yes
O(7) C(36) 1.414(4) yes
O(7) C(37) 1.420(4) yes
O(8) C(1) 1.377(4) yes
O(8) C(38) 1.431(4) yes
O(9) C(42) 1.245(5) yes
N(1) C(18) 1.358(3) yes
N(1) C(22) 1.340(4) yes
N(2) C(23) 1.342(3) yes
N(2) C(27) 1.361(4) yes
N(3) C(39) 1.423(5) yes
N(3) C(42) 1.322(6) yes
N(3) C(43) 1.448(7) yes
C(1) C(2) 1.374(5) yes
C(1) C(6) 1.391(5) yes
C(2) C(3) 1.401(5) yes
C(3) C(4) 1.371(5) yes
C(4) C(5) 1.393(6) yes
C(5) C(6) 1.384(5) yes
C(7) C(8) 1.499(6) yes
C(9) C(10) 1.435(6) yes
C(11) C(12) 1.495(4) yes
C(13) C(14) 1.383(5) yes
C(13) C(32) 1.412(4) yes
C(14) C(15) 1.408(3) yes
C(15) C(16) 1.438(5) yes
C(15) C(30) 1.397(4) yes
C(16) C(17) 1.187(5) yes
C(17) C(18) 1.428(5) yes
C(18) C(19) 1.392(4) yes
C(19) C(20) 1.378(5) yes
C(20) C(21) 1.381(4) yes
C(21) C(22) 1.379(4) yes
C(23) C(24) 1.374(4) yes
C(24) C(25) 1.388(5) yes
C(25) C(26) 1.382(4) yes
C(26) C(27) 1.387(4) yes
C(27) C(28) 1.428(3) yes
C(28) C(29) 1.194(3) yes
C(29) C(30) 1.434(3) yes
C(30) C(31) 1.403(5) yes
C(31) C(32) 1.379(3) yes
C(33) C(34) 1.484(5) yes
C(35) C(36) 1.496(6) yes
C(37) C(38) 1.492(5) yes
C(39) C(40) 1.548(7) yes
C(40) C(41) 1.499(6) yes
C(41) C(42) 1.504(6) yes
C(2) H(1) 0.950 no
C(3) H(2) 0.950 no
C(4) H(3) 0.950 no
C(5) H(4) 0.950 no
C(7) H(5) 0.950 no
C(7) H(6) 0.950 no
C(8) H(7) 0.950 no
C(8) H(8) 0.950 no
C(9) H(9) 0.950 no
C(9) H(10) 0.950 no
C(10) H(11) 0.950 no
C(10) H(12) 0.950 no
C(11) H(13) 0.950 no
C(11) H(14) 0.950 no
C(12) H(15) 0.950 no
C(12) H(16) 0.950 no
C(14) H(17) 0.950 no
C(19) H(18) 0.950 no
C(20) H(19) 0.950 no
C(21) H(20) 0.950 no
C(22) H(21) 0.950 no
C(23) H(22) 0.950 no
C(24) H(23) 0.950 no
C(25) H(24) 0.950 no
C(26) H(25) 0.950 no
C(31) H(26) 0.950 no
C(33) H(27) 0.950 no
C(33) H(28) 0.950 no
C(34) H(29) 0.950 no
C(34) H(30) 0.950 no
C(35) H(31) 0.950 no
C(35) H(32) 0.950 no
C(36) H(33) 0.950 no
C(36) H(34) 0.950 no
C(37) H(35) 0.950 no
C(37) H(36) 0.950 no
C(38) H(37) 0.950 no
C(38) H(38) 0.950 no
C(39) H(39) 0.950 no
C(39) H(40) 0.950 no
C(40) H(41) 0.950 no
C(40) H(42) 0.950 no
C(41) H(43) 0.950 no
C(41) H(44) 0.950 no
C(43) H(45) 0.950 no
C(43) H(46) 0.950 no
C(43) H(47) 0.950 no
